data_7106904
loop_
_publ_author_name
'Prakash Kanoo'
'Ritesh Haldar'
'Soumya T. Cyriac'
'Tapas Kumar Maji'

_publ_section_title
;
 Coordination driven axial chirality in a microporous solid assembled from
 an achiral linker via in situ C-N coupling
;
_journal_name_full Chem.Commun.
_journal_page_first 11038
_journal_paper_doi 10.1039/c1cc13877d
_journal_volume 47
_journal_year 2011
_chemical_formula_sum 'C17 H18 N4 O8 Zn'
_chemical_formula_weight 471.72
_chemical_name_systematic
;
?
;
_space_group_IT_number 19
_symmetry_cell_setting orthorhombic
_symmetry_space_group_name_Hall 'P 2ac 2ab'
_symmetry_space_group_name_H-M 'P 21 21 21'
_atom_sites_solution_hydrogens geom
_atom_sites_solution_primary direct
_atom_sites_solution_secondary difmap
_audit_creation_method SHELXL-97
_cell_angle_alpha 90.000(5)
_cell_angle_beta 90.000(5)
_cell_angle_gamma 90.000(5)
_cell_formula_units_Z 4
_cell_length_a 8.741(5)
_cell_length_b 14.796(5)
_cell_length_c 19.340(5)
_cell_measurement_temperature 100(2)
_cell_measurement_theta_max 32.0
_cell_measurement_theta_min 1.7
_cell_volume 2501.3(18)
_computing_cell_refinement SMART
_computing_data_collection 'SMART (Bruker,2000)'
_computing_data_reduction 'SAINT (Bruker,2000)'
_computing_molecular_graphics 'Mercury 1.4.1'
_computing_publication_material 'PLATON (Spek, 2003)'
_computing_structure_refinement 'SHELXL-97 (Sheldrick, 1997)'
_computing_structure_solution 'SIR-92 (Altomare et al. 1994)'
_diffrn_ambient_temperature 100(2)
_diffrn_measured_fraction_theta_full 0.995
_diffrn_measured_fraction_theta_max 0.995
_diffrn_radiation_monochromator graphite
_diffrn_radiation_source 'fine-focus sealed tube'
_diffrn_radiation_type MoK\a
_diffrn_radiation_wavelength 0.71073
_diffrn_reflns_av_R_equivalents 0.0772
_diffrn_reflns_av_sigmaI/netI 0.1392
_diffrn_reflns_limit_h_max 11
_diffrn_reflns_limit_h_min -12
_diffrn_reflns_limit_k_max 16
_diffrn_reflns_limit_k_min -22
_diffrn_reflns_limit_l_max 27
_diffrn_reflns_limit_l_min -28
_diffrn_reflns_number 15504
_diffrn_reflns_theta_full 31.97
_diffrn_reflns_theta_max 31.97
_diffrn_reflns_theta_min 1.73
_exptl_absorpt_coefficient_mu 1.024
_exptl_absorpt_correction_T_max 0.95741
_exptl_absorpt_correction_T_min 0.85436
_exptl_absorpt_correction_type empirical
_exptl_absorpt_process_details SADABS
_exptl_crystal_colour orange
_exptl_crystal_density_diffrn 1.253
_exptl_crystal_density_method 'not measured'
_exptl_crystal_description block
_exptl_crystal_F_000 968
_exptl_crystal_size_max 0.13
_exptl_crystal_size_mid 0.08
_exptl_crystal_size_min 0.07
_refine_diff_density_max 1.043
_refine_diff_density_min -0.469
_refine_diff_density_rms 0.163
_refine_ls_abs_structure_details 'Flack H D (1983), Acta Cryst. A39, 876-881'
_refine_ls_abs_structure_Flack 0.00(3)
_refine_ls_extinction_method none
_refine_ls_goodness_of_fit_ref 0.924
_refine_ls_hydrogen_treatment noref
_refine_ls_matrix_type full
_refine_ls_number_parameters 264
_refine_ls_number_reflns 8008
_refine_ls_number_restraints 2
_refine_ls_restrained_S_all 0.924
_refine_ls_R_factor_all 0.1677
_refine_ls_R_factor_gt 0.0860
_refine_ls_shift/su_max 0.001
_refine_ls_shift/su_mean 0.000
_refine_ls_structure_factor_coef Fsqd
_refine_ls_weighting_details 'calc w=1/[\s^2^(Fo^2^)+(0.1631P)^2^+0.0000P] where P=(Fo^2^+2Fc^2^)/3'
_refine_ls_weighting_scheme calc
_refine_ls_wR_factor_gt 0.2200
_refine_ls_wR_factor_ref 0.2689
_reflns_number_gt 4083
_reflns_number_total 8008
_reflns_threshold_expression >2sigma(I)
_cod_data_source_file c1cc13877d.txt
_cod_data_source_block compound1
_cod_original_sg_symbol_H-M P212121
_cod_database_code 7106904

loop_
_symmetry_equiv_pos_as_xyz
'x, y, z'
'-x+1/2, -y, z+1/2'
'x+1/2, -y+1/2, -z'
'-x, y+1/2, -z+1/2'

loop_
_atom_site_label
_atom_site_type_symbol
_atom_site_fract_x
_atom_site_fract_y
_atom_site_fract_z
_atom_site_U_iso_or_equiv
_atom_site_adp_type
_atom_site_occupancy
_atom_site_symmetry_multiplicity
_atom_site_calc_flag
_atom_site_refinement_flags
Zn1 Zn 0.63146(8) 0.95552(5) 0.07330(3) 0.0385(2) Uani 1 1 d .
O4 O 0.0323(6) 0.9765(4) 0.5297(2) 0.0469(12) Uani 1 1 d .
N2 N 0.6206(7) 1.0115(4) 0.3874(2) 0.0386(12) Uani 1 1 d .
N3 N 0.4884(6) 1.0428(4) 0.4217(2) 0.0387(11) Uani 1 1 d .
O3 O -0.0451(5) 1.0266(4) 0.4272(3) 0.0580(14) Uani 1 1 d .
O2 O 0.5556(6) 0.9287(4) 0.5850(3) 0.0584(14) Uani 1 1 d .
O1 O 0.6743(5) 1.0396(4) 0.5275(2) 0.0456(11) Uani 1 1 d .
N4 N 0.4159(6) 1.3236(4) 0.4314(3) 0.0411(12) Uani 1 1 d .
N1 N 0.6283(7) 0.9824(4) 0.1745(2) 0.0383(11) Uani 1 1 d .
C13 C 0.3176(8) 0.9416(5) 0.4833(3) 0.0426(16) Uani 1 1 d .
C3 C 0.6175(8) 1.0021(4) 0.3175(3) 0.0382(13) Uani 1 1 d .
C12 C 0.4484(8) 0.9848(4) 0.4790(3) 0.0359(13) Uani 1 1 d .
C6 C 0.4683(7) 1.1347(4) 0.4267(3) 0.0375(12) Uani 1 1 d .
C10 C 0.3605(10) 1.1713(5) 0.4706(3) 0.0456(16) Uani 1 1 d .
H10 H 0.3037 1.1341 0.4996 0.055 Uiso 1 1 calc R
C4 C 0.7542(8) 0.9791(5) 0.2839(3) 0.0439(17) Uani 1 1 d .
H4 H 0.8443 0.9712 0.3087 0.053 Uiso 1 1 calc R
C9 C 0.3372(8) 1.2648(5) 0.4710(3) 0.0484(17) Uani 1 1 d .
H9 H 0.2627 1.2879 0.5005 0.058 Uiso 1 1 calc R
C14 C 0.1907(8) 0.9445(5) 0.4345(4) 0.0453(15) Uani 1 1 d .
H14A H 0.1673 0.8834 0.4198 0.054 Uiso 1 1 calc R
H14B H 0.2219 0.9784 0.3940 0.054 Uiso 1 1 calc R
C15 C 0.0481(9) 0.9867(5) 0.4640(3) 0.0471(17) Uani 1 1 d .
C5 C 0.7514(8) 0.9686(5) 0.2135(3) 0.0462(17) Uani 1 1 d .
H5 H 0.8412 0.9507 0.1917 0.055 Uiso 1 1 calc R
C7 C 0.5511(8) 1.1949(5) 0.3857(3) 0.0425(15) Uani 1 1 d .
H7 H 0.6257 1.1731 0.3558 0.051 Uiso 1 1 calc R
C8 C 0.5235(8) 1.2843(5) 0.3894(3) 0.0427(15) Uani 1 1 d .
H8 H 0.5815 1.3221 0.3613 0.051 Uiso 1 1 calc R
C1 C 0.4974(8) 1.0055(4) 0.2069(3) 0.0371(14) Uani 1 1 d .
H1 H 0.4101 1.0140 0.1802 0.044 Uiso 1 1 calc R
C2 C 0.4861(8) 1.0172(4) 0.2773(3) 0.0363(13) Uani 1 1 d .
H2 H 0.3943 1.0346 0.2977 0.044 Uiso 1 1 calc R
C11 C 0.5671(8) 0.9818(5) 0.5353(3) 0.0413(15) Uani 1 1 d .
O3W O 0.0880(16) 1.1183(11) 0.3161(5) 0.187(6) Uani 1 1 d .
O2W O 0.1333(11) 1.0209(13) 0.1987(6) 0.231(10) Uani 1 1 d .
O1W O 0.157(3) 0.824(3) 0.2097(17) 0.418(19) Uani 1 1 d .
O5 O -0.007(3) 0.7508(18) 0.6797(17) 0.359(15) Uiso 1 1 d D
H5A H 0.0375 0.7679 0.7146 0.538 Uiso 1 1 calc R
C16 C 0.205(4) 0.731(2) 0.5684(18) 0.32(2) Uiso 1 1 d D
H16A H 0.1563 0.7337 0.5239 0.480 Uiso 1 1 calc R
H16B H 0.2428 0.6715 0.5766 0.480 Uiso 1 1 calc R
H16C H 0.2883 0.7736 0.5695 0.480 Uiso 1 1 calc R
C17 C 0.088(5) 0.756(3) 0.625(2) 0.33(2) Uiso 1 1 d D
H17A H 0.1423 0.8095 0.6411 0.394 Uiso 1 1 calc R
H17B H 0.0124 0.7813 0.5934 0.394 Uiso 1 1 calc R
H14 H 0.705(7) 1.001(4) 0.405(3) 0.017(14) Uiso 1 1 d .
H13 H 0.311(10) 0.926(5) 0.533(5) 0.06(2) Uiso 1 1 d .

loop_
_atom_site_aniso_label
_atom_site_aniso_U_11
_atom_site_aniso_U_22
_atom_site_aniso_U_33
_atom_site_aniso_U_23
_atom_site_aniso_U_13
_atom_site_aniso_U_12
Zn1 0.0367(4) 0.0579(4) 0.0210(3) -0.0026(3) 0.0009(3) -0.0015(3)
O4 0.043(3) 0.072(3) 0.025(2) 0.0040(19) 0.0006(19) 0.007(2)
N2 0.028(3) 0.067(4) 0.022(2) -0.0059(19) -0.007(2) 0.008(3)
N3 0.033(2) 0.062(3) 0.0203(19) -0.007(3) 0.0014(19) 0.006(2)
O3 0.039(2) 0.105(4) 0.031(2) -0.002(3) -0.002(2) -0.003(3)
O2 0.051(3) 0.083(4) 0.041(3) 0.025(2) -0.009(2) -0.013(3)
O1 0.035(2) 0.077(3) 0.0253(19) 0.007(2) -0.0023(16) -0.006(2)
N4 0.047(3) 0.055(3) 0.021(2) 0.002(2) 0.006(2) 0.004(2)
N1 0.036(3) 0.055(3) 0.023(2) -0.0040(18) -0.003(2) 0.006(3)
C13 0.051(4) 0.044(4) 0.033(3) -0.007(2) 0.002(3) 0.005(3)
C3 0.041(3) 0.050(3) 0.024(3) -0.007(2) 0.000(3) 0.007(3)
C12 0.038(3) 0.043(3) 0.027(3) -0.003(2) 0.001(3) 0.004(3)
C6 0.036(3) 0.055(4) 0.022(2) -0.002(3) -0.003(3) 0.000(3)
C10 0.058(4) 0.052(4) 0.027(3) 0.002(2) 0.017(3) 0.007(4)
C4 0.035(3) 0.071(5) 0.026(3) -0.006(3) -0.007(3) 0.006(3)
C9 0.043(4) 0.069(4) 0.034(3) 0.005(3) 0.017(3) 0.009(3)
C14 0.040(3) 0.057(4) 0.039(3) -0.010(3) 0.005(3) -0.005(3)
C15 0.046(4) 0.063(5) 0.033(3) -0.011(3) 0.005(3) -0.009(3)
C5 0.036(3) 0.075(5) 0.029(3) -0.008(3) 0.005(3) 0.010(3)
C7 0.042(4) 0.061(4) 0.024(3) -0.001(2) 0.010(3) 0.007(3)
C8 0.043(4) 0.062(4) 0.022(3) 0.001(2) 0.008(3) 0.003(3)
C1 0.036(3) 0.049(4) 0.025(3) -0.005(2) 0.004(2) 0.001(3)
C2 0.034(3) 0.046(4) 0.029(3) -0.004(2) 0.002(2) 0.000(3)
C11 0.041(4) 0.051(4) 0.032(3) 0.001(2) -0.004(3) 0.005(3)
O3W 0.169(11) 0.308(17) 0.084(6) 0.049(8) 0.013(7) -0.105(12)
O2W 0.061(5) 0.54(3) 0.091(7) 0.036(12) -0.021(5) 0.030(12)
O1W 0.165(19) 0.69(5) 0.40(4) -0.12(4) 0.11(2) 0.04(3)

loop_
_atom_type_symbol
_atom_type_description
_atom_type_scat_dispersion_real
_atom_type_scat_dispersion_imag
_atom_type_scat_source
C C 0.0033 0.0016 'International Tables Vol C Tables 4.2.6.8 and 6.1.1.4'
H H 0.0000 0.0000 'International Tables Vol C Tables 4.2.6.8 and 6.1.1.4'
N N 0.0061 0.0033 'International Tables Vol C Tables 4.2.6.8 and 6.1.1.4'
O O 0.0106 0.0060 'International Tables Vol C Tables 4.2.6.8 and 6.1.1.4'
Zn Zn 0.2839 1.4301 'International Tables Vol C Tables 4.2.6.8 and 6.1.1.4'

loop_
_geom_angle_atom_site_label_1
_geom_angle_atom_site_label_2
_geom_angle_atom_site_label_3
_geom_angle
_geom_angle_site_symmetry_1
_geom_angle_site_symmetry_3
O1 Zn1 O4 115.7(2) 2_674 2_574
O1 Zn1 N4 101.5(2) 2_674 4_645
O4 Zn1 N4 109.5(2) 2_574 4_645
O1 Zn1 N1 117.3(2) 2_674 .
O4 Zn1 N1 108.2(2) 2_574 .
N4 Zn1 N1 103.6(2) 4_645 .
C15 O4 Zn1 116.5(5) . 2_575
C3 N2 N3 119.0(5) . .
C3 N2 H14 114(4) . .
N3 N2 H14 127(4) . .
C6 N3 N2 117.6(5) . .
C6 N3 C12 120.2(5) . .
N2 N3 C12 111.3(5) . .
C11 O1 Zn1 128.3(4) . 2_675
C9 N4 C8 114.4(6) . .
C9 N4 Zn1 123.4(4) . 4_655
C8 N4 Zn1 122.0(4) . 4_655
C5 N1 C1 117.5(5) . .
C5 N1 Zn1 121.0(4) . .
C1 N1 Zn1 121.2(4) . .
C12 C13 C14 127.5(7) . .
C12 C13 H13 103(5) . .
C14 C13 H13 126(5) . .
N2 C3 C4 118.0(6) . .
N2 C3 C2 123.4(6) . .
C4 C3 C2 118.6(5) . .
C13 C12 N3 123.2(6) . .
C13 C12 C11 122.8(6) . .
N3 C12 C11 113.9(6) . .
C10 C6 N3 121.2(6) . .
C10 C6 C7 117.0(6) . .
N3 C6 C7 121.7(6) . .
C6 C10 C9 119.4(6) . .
C6 C10 H10 120.3 . .
C9 C10 H10 120.3 . .
C5 C4 C3 118.2(6) . .
C5 C4 H4 120.9 . .
C3 C4 H4 120.9 . .
N4 C9 C10 124.1(6) . .
N4 C9 H9 118.0 . .
C10 C9 H9 118.0 . .
C13 C14 C15 113.4(6) . .
C13 C14 H14A 108.9 . .
C15 C14 H14A 108.9 . .
C13 C14 H14B 108.9 . .
C15 C14 H14B 108.9 . .
H14A C14 H14B 107.7 . .
O3 C15 O4 123.8(7) . .
O3 C15 C14 121.8(6) . .
O4 C15 C14 114.4(7) . .
N1 C5 C4 124.1(6) . .
N1 C5 H5 117.9 . .
C4 C5 H5 117.9 . .
C8 C7 C6 120.3(6) . .
C8 C7 H7 119.9 . .
C6 C7 H7 119.9 . .
C7 C8 N4 124.8(6) . .
C7 C8 H8 117.6 . .
N4 C8 H8 117.6 . .
N1 C1 C2 123.5(6) . .
N1 C1 H1 118.2 . .
C2 C1 H1 118.2 . .
C1 C2 C3 118.0(6) . .
C1 C2 H2 121.0 . .
C3 C2 H2 121.0 . .
O2 C11 O1 124.9(6) . .
O2 C11 C12 121.4(6) . .
O1 C11 C12 113.6(6) . .
C17 O5 H5A 109.5 . .
C17 C16 H16A 109.5 . .
C17 C16 H16B 109.5 . .
H16A C16 H16B 109.5 . .
C17 C16 H16C 109.5 . .
H16A C16 H16C 109.5 . .
H16B C16 H16C 109.5 . .
O5 C17 C16 162(5) . .
O5 C17 H17A 95.6 . .
C16 C17 H17A 95.6 . .
O5 C17 H17B 95.6 . .
C16 C17 H17B 95.6 . .
H17A C17 H17B 103.3 . .

loop_
_geom_bond_atom_site_label_1
_geom_bond_atom_site_label_2
_geom_bond_distance
_geom_bond_site_symmetry_2
Zn1 O1 1.917(4) 2_674
Zn1 O4 1.942(5) 2_574
Zn1 N4 1.998(5) 4_645
Zn1 N1 1.997(5) .
O4 C15 1.287(8) .
O4 Zn1 1.942(5) 2_575
N2 C3 1.358(7) .
N2 N3 1.411(7) .
N2 H14 0.83(6) .
N3 C6 1.375(8) .
N3 C12 1.446(8) .
O3 C15 1.232(9) .
O2 C11 1.246(8) .
O1 C11 1.278(9) .
O1 Zn1 1.917(4) 2_675
N4 C9 1.348(9) .
N4 C8 1.372(8) .
N4 Zn1 1.998(5) 4_655
N1 C5 1.330(9) .
N1 C1 1.349(9) .
C13 C12 1.313(10) .
C13 C14 1.456(10) .
C13 H13 0.99(9) .
C3 C4 1.402(10) .
C3 C2 1.405(10) .
C12 C11 1.503(9) .
C6 C10 1.379(9) .
C6 C7 1.393(9) .
C10 C9 1.399(10) .
C10 H10 0.9300 .
C4 C5 1.370(9) .
C4 H4 0.9300 .
C9 H9 0.9300 .
C14 C15 1.507(10) .
C14 H14A 0.9700 .
C14 H14B 0.9700 .
C5 H5 0.9300 .
C7 C8 1.347(10) .
C7 H7 0.9300 .
C8 H8 0.9300 .
C1 C2 1.377(8) .
C1 H1 0.9300 .
C2 H2 0.9300 .
O5 C17 1.3501(11) .
O5 H5A 0.8200 .
C16 C17 1.5401(11) .
C16 H16A 0.9600 .
C16 H16B 0.9600 .
C16 H16C 0.9600 .
C17 H17A 0.9700 .
C17 H17B 0.9700 .
